data_1571312
loop_
_publ_author_name
'Althubyani, Layla M.'
'MacLean, Brian J.'
'Robertson, Katherine N.'
'Aquino, Manuel A.S.'

_publ_section_title
;
 Bis[2,6-bis(1H-benzimidazol-2-yl)pyridine]ruthenium(II)
 bis(hexafluoridophosphate) diethyl ether trisolvate
;
_journal_coeditor_code BT4148
_journal_issue 3
_journal_name_full IUCrData
_journal_paper_doi 10.1107/S2414314624002694
_journal_volume 9
_journal_year 2024
_chemical_absolute_configuration ad
_chemical_formula_iupac '[Ru (C19 H13 N5)2] (P F6)2, 3C4 H10 O'
_chemical_formula_moiety 'C38 H26 N10 Ru 2+, 2(F6 P -), 3(C4 H10 O)'
_chemical_formula_sum 'C50 H56 F12 N10 O3 P2 Ru'
_chemical_formula_weight 1236.05
_chemical_name_systematic
;
Bis[2,6-bis(1<i>H</i>-benzimidazol-2-yl)pyridine]ruthenium(II)
bis(hexafluoridophosphate) diethyl ether trisolvate
;
_space_group_crystal_system orthorhombic
_space_group_IT_number 29
_space_group_name_Hall 'P 2c -2ac'
_space_group_name_H-M_alt 'P c a 21'
_atom_sites_solution_hydrogens mixed
_atom_sites_solution_primary dual
_audit_creation_method SHELXL-2018/3
_cell_angle_alpha 90
_cell_angle_beta 90
_cell_angle_gamma 90
_cell_formula_units_Z 4
_cell_length_a 26.718(4)
_cell_length_b 9.8834(13)
_cell_length_c 20.648(3)
_cell_measurement_reflns_used 9996
_cell_measurement_temperature 125(2)
_cell_measurement_theta_max 28.30
_cell_measurement_theta_min 2.20
_cell_volume 5452.4(13)
_computing_cell_refinement
;
SAINT (Bruker, 2009)
;
_computing_data_collection
;
APEX2 (Bruker, 2009)
;
_computing_data_reduction
;
SAINT (Bruker, 2009)
;
_computing_molecular_graphics
;
Mercury (Macrae <i>et al.</i>, 2020)
;
_computing_structure_refinement
;
<i>SHELXL2018/3</i> (Sheldrick, 2015b)
;
_computing_structure_solution
;
<i>SHELXT2014</i> (Sheldrick, 2015a)
;
_diffrn_ambient_temperature 125(2)
_diffrn_measured_fraction_theta_full 0.999
_diffrn_measured_fraction_theta_max 0.999
_diffrn_measurement_device_type 'Bruker APEXII CCD'
_diffrn_measurement_method '\f and \w scans'
_diffrn_radiation_monochromator graphite
_diffrn_radiation_source 'sealed tube'
_diffrn_radiation_type MoK\a
_diffrn_radiation_wavelength 0.71073
_diffrn_reflns_av_R_equivalents 0.0577
_diffrn_reflns_av_unetI/netI 0.0461
_diffrn_reflns_limit_h_max 33
_diffrn_reflns_limit_h_min -33
_diffrn_reflns_limit_k_max 12
_diffrn_reflns_limit_k_min -12
_diffrn_reflns_limit_l_max 25
_diffrn_reflns_limit_l_min -25
_diffrn_reflns_number 54516
_diffrn_reflns_theta_full 25.242
_diffrn_reflns_theta_max 26.369
_diffrn_reflns_theta_min 2.061
_exptl_absorpt_coefficient_mu 0.439
_exptl_absorpt_correction_T_max 0.0493
_exptl_absorpt_correction_T_min 0.0265
_exptl_absorpt_correction_type multi-scan
_exptl_absorpt_process_details
;
(SADABS; Krause <i>et al.</i>,  2015)
;
_exptl_crystal_colour 'dark brown'
_exptl_crystal_density_diffrn 1.506
_exptl_crystal_description 'rectangular prism'
_exptl_crystal_F_000 2528
_exptl_crystal_size_max 0.260
_exptl_crystal_size_mid 0.180
_exptl_crystal_size_min 0.120
_refine_diff_density_max 2.077
_refine_diff_density_min -1.443
_refine_ls_abs_structure_details
;
 Refined as an inversion twin
;
_refine_ls_abs_structure_Flack 0.45(12)
_refine_ls_extinction_method none
_refine_ls_goodness_of_fit_ref 1.184
_refine_ls_hydrogen_treatment mixed
_refine_ls_matrix_type full
_refine_ls_number_parameters 716
_refine_ls_number_reflns 11121
_refine_ls_number_restraints 1049
_refine_ls_restrained_S_all 1.154
_refine_ls_R_factor_all 0.1046
_refine_ls_R_factor_gt 0.0920
_refine_ls_shift/su_max 0.000
_refine_ls_shift/su_mean 0.000
_refine_ls_structure_factor_coef Fsqd
_refine_ls_weighting_details 'w=1/[\s^2^(Fo^2^)+59.8553P] where P=(Fo^2^+2Fc^2^)/3'
_refine_ls_weighting_scheme calc
_refine_ls_wR_factor_gt 0.1934
_refine_ls_wR_factor_ref 0.1987
_reflns_number_gt 9404
_reflns_number_total 11121
_reflns_threshold_expression 'I > 2\s(I)'
_cod_data_source_file bt4148.cif
_cod_data_source_block I
_cod_original_cell_volume 5452.4(12)
_cod_database_code 1571312
_shelx_space_group_comment
;
The symmetry employed for this shelxl refinement is uniquely defined
by the following loop, which should always be used as a source of
symmetry information in preference to the above space-group names.
They are only intended as comments.
;
_shelx_estimated_absorpt_t_min 0.894
_shelx_estimated_absorpt_t_max 0.949

loop_
_space_group_symop_operation_xyz
'x, y, z'
'-x, -y, z+1/2'
'x+1/2, -y, z'
'-x+1/2, y, z+1/2'

loop_
_atom_site_type_symbol
_atom_site_label
_atom_site_fract_x
_atom_site_fract_y
_atom_site_fract_z
_atom_site_U_iso_or_equiv
_atom_site_adp_type
_atom_site_calc_flag
_atom_site_occupancy
_atom_site_disorder_assembly
_atom_site_disorder_group
Ru Ru1 0.24603(3) 0.24442(12) 0.50446(12) 0.0272(2) Uani d 1 . .
P P1 0.4281(2) 0.6827(5) 0.3798(2) 0.0392(11) Uani d 1 . .
P P2 0.4255(2) 0.8396(6) 0.6165(2) 0.0438(12) Uani d 1 . .
F F1 0.3806(5) 0.6486(12) 0.4238(6) 0.060(3) Uani d 1 . .
F F2 0.4753(6) 0.7193(15) 0.3363(7) 0.075(4) Uani d 1 . .
F F3 0.4646(5) 0.6473(13) 0.4380(6) 0.064(3) Uani d 1 . .
F F4 0.3917(6) 0.7185(16) 0.3226(6) 0.081(4) Uani d 1 . .
F F5 0.4295(5) 0.5311(12) 0.3571(6) 0.063(3) Uani d 1 . .
F F6 0.4258(5) 0.8365(11) 0.4050(5) 0.060(3) Uani d 1 . .
F F7 0.4672(6) 0.7920(16) 0.6616(9) 0.099(5) Uani d 1 . .
F F8 0.3811(6) 0.8839(19) 0.5686(7) 0.098(5) Uani d 1 . .
F F9 0.3833(6) 0.7858(15) 0.6640(6) 0.074(4) Uani d 1 . .
F F10 0.4666(6) 0.8928(15) 0.5686(8) 0.088(4) Uani d 1 . .
F F11 0.4239(5) 0.6940(14) 0.5810(7) 0.080(4) Uani d 1 . .
F F12 0.4239(6) 0.9832(14) 0.6496(8) 0.083(4) Uani d 1 . .
O O1 0.0440(5) 0.7937(12) 0.4605(6) 0.043(3) Uani d 1 . .
O O2 0.0846(5) 0.3936(13) 0.2722(6) 0.048(3) Uani d 1 . .
O O3 0.0748(5) 0.1501(12) 0.7178(6) 0.042(3) Uani d 1 . .
N N1 0.2297(5) 0.3044(12) 0.4120(6) 0.028(2) Uani d 1 . .
N N2 0.1715(5) 0.3491(12) 0.3385(6) 0.026(2) Uani d 1 . .
H H2N 0.141(3) 0.352(18) 0.320(8) 0.039 Uiso d 1 . .
N N3 0.1708(3) 0.2377(10) 0.5067(9) 0.0227(17) Uani d 1 . .
N N4 0.2307(5) 0.1768(11) 0.5990(6) 0.021(2) Uani d 1 . .
N N5 0.1704(6) 0.1409(14) 0.6749(6) 0.031(3) Uani d 1 . .
H H5N 0.140(3) 0.140(19) 0.694(8) 0.046 Uiso d 1 . .
N N6 0.2623(5) 0.4355(11) 0.5373(5) 0.020(2) Uani d 1 . .
N N7 0.3222(5) 0.5914(14) 0.5605(7) 0.036(3) Uani d 1 . .
H H7N 0.3513(13) 0.636(9) 0.566(8) 0.053 Uiso d 1 . .
N N8 0.3201(3) 0.2446(14) 0.4988(9) 0.030(2) Uani d 1 . .
N N9 0.2618(5) 0.0479(13) 0.4726(6) 0.029(2) Uani d 1 . .
N N10 0.3184(5) -0.0946(14) 0.4384(7) 0.032(3) Uani d 1 . .
H H10N 0.3482(12) -0.129(7) 0.429(8) 0.049 Uiso d 1 . .
C C1 0.2541(5) 0.3511(12) 0.3577(6) 0.016(2) Uani d 1 . .
C C2 0.3034(6) 0.3852(15) 0.3447(7) 0.026(3) Uani d 1 . .
H H2 0.328622 0.370813 0.376313 0.032 Uiso calc 1 . .
C C3 0.3153(7) 0.4402(17) 0.2855(8) 0.037(3) Uani d 1 . .
H H3 0.349201 0.461762 0.275920 0.044 Uiso calc 1 . .
C C4 0.2769(8) 0.465(2) 0.2374(9) 0.044(4) Uani d 1 . .
H H4 0.286593 0.502895 0.196940 0.053 Uiso calc 1 . .
C C5 0.2275(7) 0.4384(17) 0.2473(9) 0.037(3) Uani d 1 . .
H H5 0.202140 0.455960 0.216151 0.044 Uiso calc 1 . .
C C6 0.2178(6) 0.3816(14) 0.3086(7) 0.025(3) Uani d 1 . .
C C7 0.1808(7) 0.3087(16) 0.3992(7) 0.029(3) Uani d 1 . .
C C8 0.1445(6) 0.2777(16) 0.4518(7) 0.026(3) Uani d 1 . .
C C9 0.0937(7) 0.2833(18) 0.4488(8) 0.032(3) Uani d 1 . .
H H9 0.076700 0.306661 0.410022 0.038 Uiso calc 1 . .
C C10 0.0677(4) 0.2528(18) 0.5061(12) 0.036(2) Uani d 1 . .
H H10 0.032208 0.257357 0.506813 0.043 Uiso calc 1 . .
C C11 0.0934(6) 0.2163(16) 0.5614(7) 0.025(3) Uani d 1 . .
H H11 0.075601 0.192158 0.599537 0.030 Uiso calc 1 . .
C C12 0.1461(6) 0.2152(16) 0.5609(7) 0.023(2) Uani d 1 . .
C C13 0.1806(6) 0.1806(14) 0.6111(7) 0.025(3) Uani d 1 . .
C C14 0.2141(7) 0.1101(16) 0.7026(8) 0.031(3) Uani d 1 . .
C C15 0.2286(8) 0.0600(18) 0.7645(9) 0.043(4) Uani d 1 . .
H H15 0.204639 0.047661 0.797942 0.051 Uiso calc 1 . .
C C16 0.2787(7) 0.0296(18) 0.7745(8) 0.037(3) Uani d 1 . .
H H16 0.287942 -0.008088 0.815065 0.045 Uiso calc 1 . .
C C17 0.3151(7) 0.0501(17) 0.7303(8) 0.036(3) Uani d 1 . .
H H17 0.348683 0.026841 0.740472 0.043 Uiso calc 1 . .
C C18 0.3039(7) 0.1051(17) 0.6699(8) 0.034(3) Uani d 1 . .
H H18 0.328848 0.125378 0.638626 0.041 Uiso calc 1 . .
C C19 0.2526(6) 0.1284(15) 0.6588(7) 0.029(3) Uani d 1 . .
C C20 0.2400(6) 0.5502(14) 0.5638(7) 0.022(3) Uani d 1 . .
C C21 0.1872(6) 0.5763(14) 0.5768(6) 0.026(3) Uani d 1 . .
H H21 0.161950 0.511548 0.567312 0.031 Uiso calc 1 . .
C C22 0.1762(6) 0.6978(16) 0.6032(8) 0.036(3) Uani d 1 . .
H H22 0.142021 0.719526 0.610477 0.043 Uiso calc 1 . .
C C23 0.2129(6) 0.7943(16) 0.6207(7) 0.036(3) Uani d 1 . .
H H23 0.202184 0.876976 0.639669 0.043 Uiso calc 1 . .
C C24 0.2631(7) 0.7742(18) 0.6115(8) 0.033(3) Uani d 1 . .
H H24 0.287559 0.838158 0.624789 0.040 Uiso calc 1 . .
C C25 0.2760(6) 0.6488(16) 0.5801(8) 0.029(3) Uani d 1 . .
C C26 0.3113(6) 0.4726(14) 0.5348(7) 0.026(3) Uani d 1 . .
C C27 0.3465(5) 0.3682(14) 0.5110(8) 0.030(3) Uani d 1 . .
C C28 0.3973(5) 0.3810(14) 0.4988(7) 0.030(3) Uani d 1 . .
H H28 0.414240 0.463642 0.506987 0.036 Uiso calc 1 . .
C C29 0.4226(5) 0.2700(15) 0.4742(7) 0.035(3) Uani d 1 . .
H H29 0.457377 0.275983 0.465126 0.042 Uiso calc 1 . .
C C30 0.3968(5) 0.1492(15) 0.4628(6) 0.030(3) Uani d 1 . .
H H30 0.414388 0.071711 0.447839 0.036 Uiso calc 1 . .
C C31 0.3459(6) 0.1425(14) 0.4733(7) 0.028(3) Uani d 1 . .
C C32 0.3105(6) 0.0362(15) 0.4618(7) 0.029(3) Uani d 1 . .
C C33 0.2726(6) -0.1596(15) 0.4308(7) 0.026(3) Uani d 1 . .
C C34 0.2598(6) -0.2854(16) 0.4076(7) 0.027(3) Uani d 1 . .
H H34 0.283975 -0.350201 0.394395 0.032 Uiso calc 1 . .
C C35 0.2095(6) -0.3095(17) 0.4051(8) 0.036(3) Uani d 1 . .
H H35 0.198913 -0.393808 0.387753 0.043 Uiso calc 1 . .
C C36 0.1714(6) -0.2182(16) 0.4265(8) 0.035(3) Uani d 1 . .
H H36 0.136846 -0.240112 0.423405 0.042 Uiso calc 1 . .
C C37 0.1876(5) -0.0952(14) 0.4520(6) 0.024(3) Uani d 1 . .
H H37 0.164107 -0.031994 0.468619 0.029 Uiso calc 1 . .
C C38 0.2365(6) -0.0668(14) 0.4530(7) 0.024(3) Uani d 1 . .
C C39 0.0503(10) 0.607(2) 0.5342(11) 0.075(7) Uani d 1 . .
H H39A 0.052672 0.582148 0.580088 0.113 Uiso calc 1 . .
H H39B 0.020112 0.565792 0.515506 0.113 Uiso calc 1 . .
H H39C 0.079855 0.572996 0.511162 0.113 Uiso calc 1 . .
C C40 0.0475(8) 0.7574(19) 0.5278(8) 0.048(4) Uani d 1 . .
H H40A 0.017872 0.791796 0.551371 0.057 Uiso calc 1 . .
H H40B 0.077751 0.799017 0.547017 0.057 Uiso calc 1 . .
C C41 0.0408(7) 0.9406(15) 0.4498(9) 0.046(4) Uani d 1 . .
H H41A 0.010402 0.977684 0.470652 0.055 Uiso calc 1 . .
H H41B 0.070461 0.986418 0.468538 0.055 Uiso calc 1 . .
C C42 0.0390(9) 0.961(2) 0.3828(10) 0.073(6) Uani d 1 . .
H H42A 0.036900 1.058186 0.373676 0.110 Uiso calc 1 . .
H H42B 0.069346 0.923976 0.362836 0.110 Uiso calc 1 . .
H H42C 0.009558 0.915281 0.364940 0.110 Uiso calc 1 . .
C C43 0.0841(11) 0.614(3) 0.3205(11) 0.087(9) Uani d 1 . .
H H43A 0.065395 0.699277 0.321833 0.131 Uiso calc 1 . .
H H43B 0.085209 0.574427 0.364004 0.131 Uiso calc 1 . .
H H43C 0.118219 0.631189 0.305314 0.131 Uiso calc 1 . .
C C44 0.0579(8) 0.515(2) 0.2740(9) 0.057(5) Uani d 1 . .
H H44A 0.023291 0.498075 0.288902 0.068 Uiso calc 1 . .
H H44B 0.056384 0.554979 0.230065 0.068 Uiso calc 1 . .
C C45 0.0627(8) 0.298(2) 0.2275(8) 0.051(4) Uani d 1 . .
H H45A 0.025870 0.299040 0.232993 0.062 Uiso calc 1 . .
H H45B 0.074628 0.206030 0.238549 0.062 Uiso calc 1 . .
C C46 0.0748(9) 0.326(2) 0.1574(9) 0.069(6) Uani d 1 . .
H H46A 0.058863 0.257949 0.129959 0.104 Uiso calc 1 . .
H H46B 0.062365 0.416238 0.145643 0.104 Uiso calc 1 . .
H H46C 0.111179 0.323123 0.151205 0.104 Uiso calc 1 . .
C C47 0.0695(9) -0.089(2) 0.6989(9) 0.060(6) Uani d 1 . .
H H47A 0.056533 -0.174994 0.715149 0.090 Uiso calc 1 . .
H H47B 0.055627 -0.070924 0.655783 0.090 Uiso calc 1 . .
H H47C 0.106089 -0.093155 0.696159 0.090 Uiso calc 1 . .
C C48 0.0544(8) 0.024(2) 0.7447(8) 0.052(4) Uani d 1 . .
H H48A 0.017518 0.030157 0.747938 0.062 Uiso calc 1 . .
H H48B 0.068217 0.007822 0.788502 0.062 Uiso calc 1 . .
C C49 0.0599(7) 0.2660(18) 0.7536(10) 0.053(4) Uani d 1 . .
H H49A 0.081330 0.276570 0.792397 0.063 Uiso calc 1 . .
H H49B 0.024761 0.256431 0.767869 0.063 Uiso calc 1 . .
C C50 0.0654(7) 0.3909(17) 0.7089(9) 0.049(4) Uani d 1 . .
H H50A 0.055352 0.472484 0.732478 0.074 Uiso calc 1 . .
H H50B 0.100400 0.399676 0.695133 0.074 Uiso calc 1 . .
H H50C 0.044044 0.379613 0.670697 0.074 Uiso calc 1 . .

loop_
_atom_site_aniso_label
_atom_site_aniso_U_11
_atom_site_aniso_U_22
_atom_site_aniso_U_33
_atom_site_aniso_U_12
_atom_site_aniso_U_13
_atom_site_aniso_U_23
Ru1 0.0292(4) 0.0228(4) 0.0298(4) -0.0012(5) -0.0013(8) -0.0070(5)
P1 0.047(3) 0.039(2) 0.031(2) 0.001(2) 0.004(2) -0.0052(18)
P2 0.039(3) 0.050(3) 0.043(2) -0.001(2) -0.002(2) -0.013(2)
F1 0.055(6) 0.054(6) 0.070(7) -0.001(5) 0.019(5) 0.005(5)
F2 0.079(8) 0.071(8) 0.074(8) -0.012(7) 0.038(6) -0.004(6)
F3 0.066(7) 0.072(8) 0.054(6) 0.000(6) -0.023(5) 0.000(5)
F4 0.102(9) 0.089(9) 0.053(7) -0.024(8) -0.027(6) 0.022(6)
F5 0.088(9) 0.048(6) 0.052(6) -0.007(6) 0.014(6) -0.022(5)
F6 0.090(9) 0.041(5) 0.048(6) 0.000(5) 0.020(6) -0.012(5)
F7 0.082(9) 0.066(8) 0.150(12) -0.008(7) -0.063(9) 0.011(8)
F8 0.074(8) 0.149(12) 0.069(8) 0.001(8) -0.026(7) 0.035(8)
F9 0.080(8) 0.073(8) 0.068(7) -0.013(7) 0.013(6) 0.003(6)
F10 0.078(8) 0.067(8) 0.120(10) 0.003(7) 0.051(8) -0.001(8)
F11 0.084(9) 0.080(7) 0.078(8) -0.019(7) 0.012(7) -0.042(7)
F12 0.088(10) 0.050(6) 0.112(10) -0.002(6) 0.022(8) -0.030(7)
O1 0.061(7) 0.028(5) 0.040(6) 0.004(5) -0.003(5) 0.003(5)
O2 0.051(8) 0.055(7) 0.037(6) -0.003(6) -0.016(5) -0.004(5)
O3 0.038(6) 0.042(6) 0.046(7) 0.002(5) 0.010(5) -0.014(5)
N1 0.034(4) 0.021(4) 0.028(4) -0.006(4) 0.003(3) 0.000(3)
N2 0.030(4) 0.019(4) 0.028(4) 0.002(4) -0.002(3) 0.002(3)
N3 0.028(3) 0.012(3) 0.028(3) -0.004(3) -0.001(4) 0.002(3)
N4 0.029(4) 0.013(4) 0.021(4) -0.003(3) 0.001(3) -0.002(3)
N5 0.033(4) 0.030(5) 0.029(4) 0.001(4) 0.005(3) 0.004(4)
N6 0.030(4) 0.020(4) 0.010(4) 0.005(3) -0.005(3) 0.007(3)
N7 0.034(4) 0.030(4) 0.042(5) 0.000(4) -0.002(4) -0.008(4)
N8 0.030(3) 0.029(3) 0.030(4) 0.002(3) -0.001(4) -0.006(3)
N9 0.034(4) 0.028(4) 0.024(4) 0.000(3) 0.001(4) -0.002(4)
N10 0.035(4) 0.031(4) 0.032(5) 0.002(4) -0.002(4) -0.005(4)
C1 0.028(4) 0.009(4) 0.011(4) 0.002(3) -0.001(3) 0.002(3)
C2 0.030(4) 0.025(5) 0.024(4) -0.001(4) 0.001(4) -0.003(4)
C3 0.037(5) 0.038(5) 0.035(5) 0.001(4) 0.006(4) 0.000(4)
C4 0.048(5) 0.050(6) 0.034(5) -0.001(4) 0.005(4) 0.002(4)
C5 0.042(5) 0.036(5) 0.032(5) 0.002(4) -0.001(4) 0.002(4)
C6 0.028(4) 0.021(5) 0.027(4) 0.002(4) -0.003(3) -0.003(4)
C7 0.034(4) 0.026(5) 0.027(4) -0.003(4) 0.000(4) 0.000(4)
C8 0.034(4) 0.016(4) 0.028(4) -0.001(4) 0.000(4) 0.002(4)
C9 0.036(4) 0.029(5) 0.030(5) 0.000(4) -0.002(4) 0.001(4)
C10 0.035(4) 0.035(4) 0.036(4) 0.003(4) 0.000(4) 0.005(4)
C11 0.032(4) 0.019(5) 0.025(4) 0.000(4) 0.004(4) -0.001(4)
C12 0.030(4) 0.016(4) 0.024(4) 0.001(4) 0.000(3) -0.001(4)
C13 0.031(4) 0.021(5) 0.023(4) -0.001(4) -0.001(3) -0.004(4)
C14 0.032(4) 0.030(5) 0.031(4) -0.002(4) 0.003(4) -0.002(4)
C15 0.046(5) 0.045(6) 0.038(5) 0.001(4) -0.002(4) -0.003(4)
C16 0.042(5) 0.036(5) 0.034(5) 0.003(4) -0.004(4) 0.001(4)
C17 0.038(5) 0.035(5) 0.033(5) 0.004(4) -0.001(4) 0.000(4)
C18 0.037(5) 0.033(5) 0.033(5) -0.001(4) 0.000(4) -0.001(4)
C19 0.036(4) 0.024(5) 0.028(5) -0.001(4) -0.001(4) 0.007(4)
C20 0.029(4) 0.017(4) 0.021(5) 0.001(3) -0.001(4) 0.004(4)
C21 0.032(4) 0.022(4) 0.022(5) 0.000(4) 0.002(4) 0.006(4)
C22 0.038(5) 0.035(5) 0.036(5) 0.004(4) -0.003(4) -0.001(4)
C23 0.044(5) 0.031(5) 0.032(5) 0.003(4) -0.002(4) -0.003(4)
C24 0.041(5) 0.027(5) 0.031(5) 0.002(4) -0.005(4) -0.001(4)
C25 0.034(5) 0.029(4) 0.025(5) 0.002(4) -0.003(4) 0.000(4)
C26 0.030(4) 0.026(4) 0.021(4) -0.001(3) 0.001(4) -0.001(4)
C27 0.029(4) 0.035(4) 0.025(5) 0.000(3) -0.002(4) -0.001(4)
C28 0.031(4) 0.033(4) 0.027(5) -0.002(4) -0.001(4) 0.000(4)
C29 0.033(5) 0.036(5) 0.036(5) 0.001(4) 0.000(4) 0.000(4)
C30 0.034(4) 0.030(4) 0.026(5) 0.002(4) -0.001(4) 0.003(4)
C31 0.032(4) 0.027(4) 0.024(5) 0.001(3) -0.004(4) -0.005(4)
C32 0.034(4) 0.029(4) 0.024(5) 0.000(4) -0.001(4) -0.004(4)
C33 0.033(4) 0.025(4) 0.021(5) 0.002(3) 0.001(4) -0.003(4)
C34 0.036(5) 0.020(4) 0.024(5) 0.005(4) 0.000(4) 0.005(4)
C35 0.041(5) 0.033(5) 0.034(5) -0.002(4) 0.001(4) 0.001(4)
C36 0.038(5) 0.033(5) 0.035(5) -0.006(4) 0.003(4) -0.001(4)
C37 0.031(4) 0.023(4) 0.018(4) 0.003(4) -0.003(4) 0.003(4)
C38 0.033(4) 0.020(4) 0.018(4) 0.000(3) 0.003(4) 0.005(4)
C39 0.101(18) 0.049(10) 0.075(14) -0.004(11) -0.028(13) 0.031(10)
C40 0.054(10) 0.049(9) 0.039(8) 0.005(8) -0.004(7) -0.002(7)
C41 0.061(11) 0.019(6) 0.059(9) 0.003(7) -0.005(8) -0.012(6)
C42 0.113(19) 0.053(12) 0.054(9) 0.014(12) -0.002(11) 0.001(9)
C43 0.11(2) 0.085(15) 0.064(15) 0.028(14) -0.053(14) -0.038(13)
C44 0.061(12) 0.066(10) 0.043(11) 0.010(9) -0.020(9) -0.017(8)
C45 0.066(12) 0.048(9) 0.040(8) -0.011(9) -0.013(8) 0.006(7)
C46 0.112(18) 0.052(12) 0.043(9) 0.024(12) 0.002(10) 0.002(8)
C47 0.096(17) 0.051(9) 0.031(9) -0.032(10) 0.022(10) 0.003(7)
C48 0.060(12) 0.068(9) 0.027(9) -0.003(9) 0.009(8) 0.001(7)
C49 0.056(10) 0.054(8) 0.048(9) 0.018(8) 0.013(9) -0.012(7)
C50 0.050(10) 0.036(8) 0.061(11) 0.004(7) -0.012(8) -0.017(7)

loop_
_atom_type_symbol
_atom_type_description
_atom_type_scat_dispersion_real
_atom_type_scat_dispersion_imag
_atom_type_scat_source
C C 0.0033 0.0016 'International Tables Vol C Tables 4.2.6.8 and 6.1.1.4'
H H 0.0000 0.0000 'International Tables Vol C Tables 4.2.6.8 and 6.1.1.4'
F F 0.0171 0.0103 'International Tables Vol C Tables 4.2.6.8 and 6.1.1.4'
N N 0.0061 0.0033 'International Tables Vol C Tables 4.2.6.8 and 6.1.1.4'
Ru Ru -1.2594 0.8363 'International Tables Vol C Tables 4.2.6.8 and 6.1.1.4'
O O 0.0106 0.0060 'International Tables Vol C Tables 4.2.6.8 and 6.1.1.4'
P P 0.1023 0.0942 'International Tables Vol C Tables 4.2.6.8 and 6.1.1.4'

loop_
_geom_angle_atom_site_label_1
_geom_angle_atom_site_label_2
_geom_angle_atom_site_label_3
_geom_angle_site_symmetry_1
_geom_angle_site_symmetry_3
_geom_angle
_geom_angle_publ_flag
N8 Ru1 N3 . . 177.3(7) ?
N8 Ru1 N1 . . 99.1(7) ?
N3 Ru1 N1 . . 79.5(6) ?
N8 Ru1 N6 . . 78.9(5) ?
N3 Ru1 N6 . . 103.5(5) ?
N1 Ru1 N6 . . 95.0(5) ?
N8 Ru1 N9 . . 77.3(6) ?
N3 Ru1 N9 . . 100.3(5) ?
N1 Ru1 N9 . . 91.0(5) ?
N6 Ru1 N9 . . 156.1(3) ?
N8 Ru1 N4 . . 104.5(6) ?
N3 Ru1 N4 . . 76.9(6) ?
N1 Ru1 N4 . . 156.4(4) ?
N6 Ru1 N4 . . 91.5(4) ?
N9 Ru1 N4 . . 92.1(5) ?
F5 P1 F4 . . 90.2(8) ?
F5 P1 F3 . . 90.1(7) ?
F4 P1 F3 . . 179.6(10) ?
F5 P1 F2 . . 91.7(8) ?
F4 P1 F2 . . 90.8(9) ?
F3 P1 F2 . . 89.5(8) ?
F5 P1 F1 . . 89.2(7) ?
F4 P1 F1 . . 89.1(8) ?
F3 P1 F1 . . 90.6(7) ?
F2 P1 F1 . . 179.1(8) ?
F5 P1 F6 . . 178.3(7) ?
F4 P1 F6 . . 90.4(8) ?
F3 P1 F6 . . 89.3(7) ?
F2 P1 F6 . . 89.9(7) ?
F1 P1 F6 . . 89.1(6) ?
F7 P2 F10 . . 88.7(10) ?
F7 P2 F12 . . 91.9(9) ?
F10 P2 F12 . . 89.5(8) ?
F7 P2 F9 . . 92.3(10) ?
F10 P2 F9 . . 179.0(9) ?
F12 P2 F9 . . 90.8(8) ?
F7 P2 F8 . . 177.9(10) ?
F10 P2 F8 . . 92.1(9) ?
F12 P2 F8 . . 90.1(10) ?
F9 P2 F8 . . 86.9(8) ?
F7 P2 F11 . . 91.2(9) ?
F10 P2 F11 . . 91.7(8) ?
F12 P2 F11 . . 176.6(9) ?
F9 P2 F11 . . 87.9(7) ?
F8 P2 F11 . . 86.7(9) ?
C40 O1 C41 . . 113.2(13) ?
C44 O2 C45 . . 111.9(14) ?
C49 O3 C48 . . 112.5(13) ?
C7 N1 C1 . . 106.9(13) ?
C7 N1 Ru1 . . 113.7(10) ?
C1 N1 Ru1 . . 139.2(11) ?
C7 N2 C6 . . 108.2(13) ?
C7 N2 H2N . . 125(10) ?
C6 N2 H2N . . 127(10) ?
C12 N3 C8 . . 119.1(9) ?
C12 N3 Ru1 . . 121.7(12) ?
C8 N3 Ru1 . . 118.5(11) ?
C13 N4 C19 . . 104.5(12) ?
C13 N4 Ru1 . . 110.7(10) ?
C19 N4 Ru1 . . 144.8(11) ?
C14 N5 C13 . . 107.2(14) ?
C14 N5 H5N . . 127(10) ?
C13 N5 H5N . . 126(10) ?
C26 N6 C20 . . 101.9(12) ?
C26 N6 Ru1 . . 116.0(9) ?
C20 N6 Ru1 . . 142.1(11) ?
C26 N7 C25 . . 106.2(13) ?
C26 N7 H7N . . 132(3) ?
C25 N7 H7N . . 122(3) ?
C31 N8 C27 . . 117.5(10) ?
C31 N8 Ru1 . . 122.6(10) ?
C27 N8 Ru1 . . 118.8(9) ?
C32 N9 C38 . . 111.1(13) ?
C32 N9 Ru1 . . 109.4(10) ?
C38 N9 Ru1 . . 139.0(11) ?
C33 N10 C32 . . 109.5(13) ?
C33 N10 H10N . . 126(2) ?
C32 N10 H10N . . 125(3) ?
N1 C1 C2 . . 133.6(13) ?
N1 C1 C6 . . 109.0(13) ?
C2 C1 C6 . . 117.0(12) ?
C3 C2 C1 . . 119.3(15) ?
C3 C2 H2 . . 120.3 ?
C1 C2 H2 . . 120.3 ?
C2 C3 C4 . . 120.7(17) ?
C2 C3 H3 . . 119.6 ?
C4 C3 H3 . . 119.6 ?
C5 C4 C3 . . 123.4(18) ?
C5 C4 H4 . . 118.3 ?
C3 C4 H4 . . 118.3 ?
C4 C5 C6 . . 113.0(17) ?
C4 C5 H5 . . 123.5 ?
C6 C5 H5 . . 123.5 ?
C5 C6 N2 . . 129.8(15) ?
C5 C6 C1 . . 126.5(16) ?
N2 C6 C1 . . 103.6(12) ?
N1 C7 N2 . . 112.1(14) ?
N1 C7 C8 . . 119.1(14) ?
N2 C7 C8 . . 128.7(16) ?
C9 C8 N3 . . 123.6(14) ?
C9 C8 C7 . . 127.4(15) ?
N3 C8 C7 . . 109.0(14) ?
C8 C9 C10 . . 116.5(15) ?
C8 C9 H9 . . 121.7 ?
C10 C9 H9 . . 121.7 ?
C11 C10 C9 . . 120.5(10) ?
C11 C10 H10 . . 119.8 ?
C9 C10 H10 . . 119.8 ?
C10 C11 C12 . . 119.5(14) ?
C10 C11 H11 . . 120.2 ?
C12 C11 H11 . . 120.2 ?
N3 C12 C11 . . 120.4(14) ?
N3 C12 C13 . . 109.5(14) ?
C11 C12 C13 . . 129.9(15) ?
N4 C13 N5 . . 110.8(14) ?
N4 C13 C12 . . 120.5(14) ?
N5 C13 C12 . . 128.7(15) ?
N5 C14 C19 . . 110.0(15) ?
N5 C14 C15 . . 134.5(16) ?
C19 C14 C15 . . 115.5(17) ?
C16 C15 C14 . . 118.1(18) ?
C16 C15 H15 . . 121.0 ?
C14 C15 H15 . . 121.0 ?
C17 C16 C15 . . 124.2(18) ?
C17 C16 H16 . . 117.9 ?
C15 C16 H16 . . 117.9 ?
C16 C17 C18 . . 120.6(18) ?
C16 C17 H17 . . 119.7 ?
C18 C17 H17 . . 119.7 ?
C17 C18 C19 . . 114.7(16) ?
C17 C18 H18 . . 122.6 ?
C19 C18 H18 . . 122.6 ?
C14 C19 C18 . . 126.6(15) ?
C14 C19 N4 . . 107.5(14) ?
C18 C19 N4 . . 125.9(15) ?
N6 C20 C25 . . 111.4(13) ?
N6 C20 C21 . . 129.0(13) ?
C25 C20 C21 . . 119.6(13) ?
C22 C21 C20 . . 116.2(14) ?
C22 C21 H21 . . 121.9 ?
C20 C21 H21 . . 121.9 ?
C21 C22 C23 . . 123.5(16) ?
C21 C22 H22 . . 118.2 ?
C23 C22 H22 . . 118.2 ?
C24 C23 C22 . . 123.1(16) ?
C24 C23 H23 . . 118.5 ?
C22 C23 H23 . . 118.5 ?
C23 C24 C25 . . 115.0(16) ?
C23 C24 H24 . . 122.5 ?
C25 C24 H24 . . 122.5 ?
C20 C25 N7 . . 104.4(13) ?
C20 C25 C24 . . 122.6(15) ?
N7 C25 C24 . . 133.0(15) ?
N7 C26 N6 . . 115.8(14) ?
N7 C26 C27 . . 127.8(14) ?
N6 C26 C27 . . 115.9(12) ?
C28 C27 N8 . . 121.8(12) ?
C28 C27 C26 . . 128.3(13) ?
N8 C27 C26 . . 109.9(12) ?
C29 C28 C27 . . 118.2(13) ?
C29 C28 H28 . . 120.9 ?
C27 C28 H28 . . 120.9 ?
C28 C29 C30 . . 119.8(13) ?
C28 C29 H29 . . 120.1 ?
C30 C29 H29 . . 120.1 ?
C31 C30 C29 . . 120.0(14) ?
C31 C30 H30 . . 120.0 ?
C29 C30 H30 . . 120.0 ?
N8 C31 C30 . . 122.4(13) ?
N8 C31 C32 . . 106.3(13) ?
C30 C31 C32 . . 131.2(14) ?
N9 C32 N10 . . 106.7(14) ?
N9 C32 C31 . . 123.7(14) ?
N10 C32 C31 . . 129.6(15) ?
C34 C33 N10 . . 132.5(14) ?
C34 C33 C38 . . 122.2(15) ?
N10 C33 C38 . . 105.3(13) ?
C35 C34 C33 . . 114.5(15) ?
C35 C34 H34 . . 122.7 ?
C33 C34 H34 . . 122.7 ?
C34 C35 C36 . . 125.3(16) ?
C34 C35 H35 . . 117.3 ?
C36 C35 H35 . . 117.3 ?
C37 C36 C35 . . 116.4(15) ?
C37 C36 H36 . . 121.8 ?
C35 C36 H36 . . 121.8 ?
C38 C37 C36 . . 119.5(14) ?
C38 C37 H37 . . 120.2 ?
C36 C37 H37 . . 120.2 ?
C37 C38 N9 . . 131.0(14) ?
C37 C38 C33 . . 121.8(14) ?
N9 C38 C33 . . 107.2(13) ?
C40 C39 H39A . . 109.5 ?
C40 C39 H39B . . 109.5 ?
H39A C39 H39B . . 109.5 ?
C40 C39 H39C . . 109.5 ?
H39A C39 H39C . . 109.5 ?
H39B C39 H39C . . 109.5 ?
O1 C40 C39 . . 109.7(15) ?
O1 C40 H40A . . 109.7 ?
C39 C40 H40A . . 109.7 ?
O1 C40 H40B . . 109.7 ?
C39 C40 H40B . . 109.7 ?
H40A C40 H40B . . 108.2 ?
C42 C41 O1 . . 107.0(14) ?
C42 C41 H41A . . 110.3 ?
O1 C41 H41A . . 110.3 ?
C42 C41 H41B . . 110.3 ?
O1 C41 H41B . . 110.3 ?
H41A C41 H41B . . 108.6 ?
C41 C42 H42A . . 109.5 ?
C41 C42 H42B . . 109.5 ?
H42A C42 H42B . . 109.5 ?
C41 C42 H42C . . 109.5 ?
H42A C42 H42C . . 109.5 ?
H42B C42 H42C . . 109.5 ?
C44 C43 H43A . . 109.5 ?
C44 C43 H43B . . 109.5 ?
H43A C43 H43B . . 109.5 ?
C44 C43 H43C . . 109.5 ?
H43A C43 H43C . . 109.5 ?
H43B C43 H43C . . 109.5 ?
O2 C44 C43 . . 109.4(16) ?
O2 C44 H44A . . 109.8 ?
C43 C44 H44A . . 109.8 ?
O2 C44 H44B . . 109.8 ?
C43 C44 H44B . . 109.8 ?
H44A C44 H44B . . 108.2 ?
O2 C45 C46 . . 113.8(16) ?
O2 C45 H45A . . 108.8 ?
C46 C45 H45A . . 108.8 ?
O2 C45 H45B . . 108.8 ?
C46 C45 H45B . . 108.8 ?
H45A C45 H45B . . 107.7 ?
C45 C46 H46A . . 109.5 ?
C45 C46 H46B . . 109.5 ?
H46A C46 H46B . . 109.5 ?
C45 C46 H46C . . 109.5 ?
H46A C46 H46C . . 109.5 ?
H46B C46 H46C . . 109.5 ?
C48 C47 H47A . . 109.5 ?
C48 C47 H47B . . 109.5 ?
H47A C47 H47B . . 109.5 ?
C48 C47 H47C . . 109.5 ?
H47A C47 H47C . . 109.5 ?
H47B C47 H47C . . 109.5 ?
O3 C48 C47 . . 106.8(13) ?
O3 C48 H48A . . 110.4 ?
C47 C48 H48A . . 110.4 ?
O3 C48 H48B . . 110.4 ?
C47 C48 H48B . . 110.4 ?
H48A C48 H48B . . 108.6 ?
O3 C49 C50 . . 107.9(15) ?
O3 C49 H49A . . 110.1 ?
C50 C49 H49A . . 110.1 ?
O3 C49 H49B . . 110.1 ?
C50 C49 H49B . . 110.1 ?
H49A C49 H49B . . 108.4 ?
C49 C50 H50A . . 109.5 ?
C49 C50 H50B . . 109.5 ?
H50A C50 H50B . . 109.5 ?
C49 C50 H50C . . 109.5 ?
H50A C50 H50C . . 109.5 ?
H50B C50 H50C . . 109.5 ?

loop_
_geom_bond_atom_site_label_1
_geom_bond_atom_site_label_2
_geom_bond_site_symmetry_2
_geom_bond_distance
_geom_bond_publ_flag
Ru1 N8 . 1.983(9) ?
Ru1 N3 . 2.011(8) ?
Ru1 N1 . 2.046(13) ?
Ru1 N6 . 2.053(12) ?
Ru1 N9 . 2.094(13) ?
Ru1 N4 . 2.104(12) ?
P1 F5 . 1.570(12) ?
P1 F4 . 1.571(14) ?
P1 F3 . 1.586(12) ?
P1 F2 . 1.591(13) ?
P1 F1 . 1.597(12) ?
P1 F6 . 1.607(12) ?
P2 F7 . 1.525(15) ?
P2 F10 . 1.569(15) ?
P2 F12 . 1.575(14) ?
P2 F9 . 1.586(14) ?
P2 F8 . 1.607(14) ?
P2 F11 . 1.615(13) ?
O1 C40 . 1.44(2) ?
O1 C41 . 1.472(19) ?
O2 C44 . 1.40(2) ?
O2 C45 . 1.44(2) ?
O3 C49 . 1.419(19) ?
O3 C48 . 1.47(2) ?
N1 C7 . 1.34(2) ?
N1 C1 . 1.377(17) ?
N2 C7 . 1.340(19) ?
N2 C6 . 1.42(2) ?
N2 H2N . 0.90(3) ?
N3 C12 . 1.32(2) ?
N3 C8 . 1.39(2) ?
N4 C13 . 1.36(2) ?
N4 C19 . 1.449(19) ?
N5 C14 . 1.34(2) ?
N5 C13 . 1.402(19) ?
N5 H5N . 0.91(3) ?
N6 C26 . 1.36(2) ?
N6 C20 . 1.392(18) ?
N7 C26 . 1.321(19) ?
N7 C25 . 1.42(2) ?
N7 H7N . 0.90(3) ?
N8 C31 . 1.330(19) ?
N8 C27 . 1.432(18) ?
N9 C32 . 1.32(2) ?
N9 C38 . 1.380(19) ?
N10 C33 . 1.39(2) ?
N10 C32 . 1.396(19) ?
N10 H10N . 0.89(3) ?
C1 C2 . 1.38(2) ?
C1 C6 . 1.435(19) ?
C2 C3 . 1.38(2) ?
C2 H2 . 0.9500 ?
C3 C4 . 1.45(3) ?
C3 H3 . 0.9500 ?
C4 C5 . 1.36(3) ?
C4 H4 . 0.9500 ?
C5 C6 . 1.41(2) ?
C5 H5 . 0.9500 ?
C7 C8 . 1.49(2) ?
C8 C9 . 1.36(2) ?
C9 C10 . 1.40(3) ?
C9 H9 . 0.9500 ?
C10 C11 . 1.38(3) ?
C10 H10 . 0.9500 ?
C11 C12 . 1.41(2) ?
C11 H11 . 0.9500 ?
C12 C13 . 1.43(2) ?
C14 C19 . 1.38(2) ?
C14 C15 . 1.42(2) ?
C15 C16 . 1.39(3) ?
C15 H15 . 0.9500 ?
C16 C17 . 1.35(2) ?
C16 H16 . 0.9500 ?
C17 C18 . 1.39(2) ?
C17 H17 . 0.9500 ?
C18 C19 . 1.41(2) ?
C18 H18 . 0.9500 ?
C20 C25 . 1.41(2) ?
C20 C21 . 1.46(2) ?
C21 C22 . 1.35(2) ?
C21 H21 . 0.9500 ?
C22 C23 . 1.41(2) ?
C22 H22 . 0.9500 ?
C23 C24 . 1.37(2) ?
C23 H23 . 0.9500 ?
C24 C25 . 1.44(2) ?
C24 H24 . 0.9500 ?
C26 C27 . 1.48(2) ?
C27 C28 . 1.386(19) ?
C28 C29 . 1.385(19) ?
C28 H28 . 0.9500 ?
C29 C30 . 1.40(2) ?
C29 H29 . 0.9500 ?
C30 C31 . 1.38(2) ?
C30 H30 . 0.9500 ?
C31 C32 . 1.43(2) ?
C33 C34 . 1.38(2) ?
C33 C38 . 1.41(2) ?
C34 C35 . 1.37(2) ?
C34 H34 . 0.9500 ?
C35 C36 . 1.43(2) ?
C35 H35 . 0.9500 ?
C36 C37 . 1.39(2) ?
C36 H36 . 0.9500 ?
C37 C38 . 1.34(2) ?
C37 H37 . 0.9500 ?
C39 C40 . 1.50(3) ?
C39 H39A . 0.9800 ?
C39 H39B . 0.9800 ?
C39 H39C . 0.9800 ?
C40 H40A . 0.9900 ?
C40 H40B . 0.9900 ?
C41 C42 . 1.40(3) ?
C41 H41A . 0.9900 ?
C41 H41B . 0.9900 ?
C42 H42A . 0.9800 ?
C42 H42B . 0.9800 ?
C42 H42C . 0.9800 ?
C43 C44 . 1.54(3) ?
C43 H43A . 0.9800 ?
C43 H43B . 0.9800 ?
C43 H43C . 0.9800 ?
C44 H44A . 0.9900 ?
C44 H44B . 0.9900 ?
C45 C46 . 1.51(2) ?
C45 H45A . 0.9900 ?
C45 H45B . 0.9900 ?
C46 H46A . 0.9800 ?
C46 H46B . 0.9800 ?
C46 H46C . 0.9800 ?
C47 C48 . 1.52(3) ?
C47 H47A . 0.9800 ?
C47 H47B . 0.9800 ?
C47 H47C . 0.9800 ?
C48 H48A . 0.9900 ?
C48 H48B . 0.9900 ?
C49 C50 . 1.55(3) ?
C49 H49A . 0.9900 ?
C49 H49B . 0.9900 ?
C50 H50A . 0.9800 ?
C50 H50B . 0.9800 ?
C50 H50C . 0.9800 ?

loop_
_geom_hbond_atom_site_label_D
_geom_hbond_atom_site_label_H
_geom_hbond_atom_site_label_A
_geom_hbond_site_symmetry_A
_geom_hbond_distance_DH
_geom_hbond_distance_HA
_geom_hbond_distance_DA
_geom_hbond_angle_DHA
_geom_hbond_publ_flag
N2 H2N O2 . 0.90(3) 1.85(5) 2.730(18) 166(17) yes
N5 H5N O3 . 0.91(3) 1.81(5) 2.704(19) 170(18) yes
N7 H7N F8 . 0.90(3) 2.58(7) 3.30(2) 137(8) yes
N7 H7N F11 . 0.90(3) 2.05(4) 2.93(2) 167(10) yes
N10 H10N F6 1_545 0.89(3) 2.16(3) 3.028(19) 166(6) yes

loop_
_geom_torsion_atom_site_label_1
_geom_torsion_atom_site_label_2
_geom_torsion_atom_site_label_3
_geom_torsion_atom_site_label_4
_geom_torsion_site_symmetry_1
_geom_torsion_site_symmetry_2
_geom_torsion_site_symmetry_3
_geom_torsion_site_symmetry_4
_geom_torsion
_geom_torsion_publ_flag
C7 N1 C1 C2 . . . . 170.7(15) ?
Ru1 N1 C1 C2 . . . . -4(3) ?
C7 N1 C1 C6 . . . . -1.8(16) ?
Ru1 N1 C1 C6 . . . . -176.8(11) ?
N1 C1 C2 C3 . . . . -174.8(15) ?
C6 C1 C2 C3 . . . . -3(2) ?
C1 C2 C3 C4 . . . . 1(2) ?
C2 C3 C4 C5 . . . . 0(3) ?
C3 C4 C5 C6 . . . . -1(3) ?
C4 C5 C6 N2 . . . . 174.9(16) ?
C4 C5 C6 C1 . . . . -1(2) ?
C7 N2 C6 C5 . . . . -174.4(16) ?
C7 N2 C6 C1 . . . . 1.9(15) ?
N1 C1 C6 C5 . . . . 176.4(14) ?
C2 C1 C6 C5 . . . . 3(2) ?
N1 C1 C6 N2 . . . . -0.1(14) ?
C2 C1 C6 N2 . . . . -174.0(12) ?
C1 N1 C7 N2 . . . . 3.2(17) ?
Ru1 N1 C7 N2 . . . . 179.6(10) ?
C1 N1 C7 C8 . . . . -173.6(13) ?
Ru1 N1 C7 C8 . . . . 2.9(18) ?
C6 N2 C7 N1 . . . . -3.3(18) ?
C6 N2 C7 C8 . . . . 173.1(15) ?
C12 N3 C8 C9 . . . . -6(3) ?
Ru1 N3 C8 C9 . . . . -176.8(13) ?
C12 N3 C8 C7 . . . . 174.9(11) ?
Ru1 N3 C8 C7 . . . . 4.3(16) ?
N1 C7 C8 C9 . . . . 176.6(16) ?
N2 C7 C8 C9 . . . . 0(3) ?
N1 C7 C8 N3 . . . . -5(2) ?
N2 C7 C8 N3 . . . . 179.2(15) ?
N3 C8 C9 C10 . . . . 3(3) ?
C7 C8 C9 C10 . . . . -178.2(16) ?
C8 C9 C10 C11 . . . . -1(3) ?
C9 C10 C11 C12 . . . . 3(3) ?
C8 N3 C12 C11 . . . . 7(2) ?
Ru1 N3 C12 C11 . . . . 177.5(11) ?
C8 N3 C12 C13 . . . . -177.8(11) ?
Ru1 N3 C12 C13 . . . . -7.5(17) ?
C10 C11 C12 N3 . . . . -6(2) ?
C10 C11 C12 C13 . . . . -179.5(16) ?
C19 N4 C13 N5 . . . . 1.4(15) ?
Ru1 N4 C13 N5 . . . . -177.6(9) ?
C19 N4 C13 C12 . . . . -175.6(13) ?
Ru1 N4 C13 C12 . . . . 5.4(17) ?
C14 N5 C13 N4 . . . . -0.9(17) ?
C14 N5 C13 C12 . . . . 175.8(15) ?
N3 C12 C13 N4 . . . . 1(2) ?
C11 C12 C13 N4 . . . . 175.2(15) ?
N3 C12 C13 N5 . . . . -175.7(14) ?
C11 C12 C13 N5 . . . . -1(3) ?
C13 N5 C14 C19 . . . . 0.0(18) ?
C13 N5 C14 C15 . . . . -177.4(18) ?
N5 C14 C15 C16 . . . . 175.0(18) ?
C19 C14 C15 C16 . . . . -2(2) ?
C14 C15 C16 C17 . . . . 3(3) ?
C15 C16 C17 C18 . . . . 0(3) ?
C16 C17 C18 C19 . . . . -3(2) ?
N5 C14 C19 C18 . . . . -179.3(16) ?
C15 C14 C19 C18 . . . . -1(3) ?
N5 C14 C19 N4 . . . . 0.9(18) ?
C15 C14 C19 N4 . . . . 178.9(13) ?
C17 C18 C19 C14 . . . . 4(2) ?
C17 C18 C19 N4 . . . . -176.0(14) ?
C13 N4 C19 C14 . . . . -1.4(16) ?
Ru1 N4 C19 C14 . . . . 176.9(12) ?
C13 N4 C19 C18 . . . . 178.8(15) ?
Ru1 N4 C19 C18 . . . . -3(3) ?
C26 N6 C20 C25 . . . . -3.7(15) ?
Ru1 N6 C20 C25 . . . . 175.7(11) ?
C26 N6 C20 C21 . . . . 177.7(14) ?
Ru1 N6 C20 C21 . . . . -3(2) ?
N6 C20 C21 C22 . . . . 179.8(14) ?
C25 C20 C21 C22 . . . . 1(2) ?
C20 C21 C22 C23 . . . . -3(2) ?
C21 C22 C23 C24 . . . . 1(2) ?
C22 C23 C24 C25 . . . . 2(2) ?
N6 C20 C25 N7 . . . . 1.8(17) ?
C21 C20 C25 N7 . . . . -179.5(13) ?
N6 C20 C25 C24 . . . . -176.6(13) ?
C21 C20 C25 C24 . . . . 2(2) ?
C26 N7 C25 C20 . . . . 1.0(17) ?
C26 N7 C25 C24 . . . . 179.2(17) ?
C23 C24 C25 C20 . . . . -4(2) ?
C23 C24 C25 N7 . . . . 178.2(17) ?
C25 N7 C26 N6 . . . . -3.7(19) ?
C25 N7 C26 C27 . . . . -175.4(15) ?
C20 N6 C26 N7 . . . . 4.6(17) ?
Ru1 N6 C26 N7 . . . . -175.0(10) ?
C20 N6 C26 C27 . . . . 177.3(12) ?
Ru1 N6 C26 C27 . . . . -2.3(16) ?
C31 N8 C27 C28 . . . . -2(2) ?
Ru1 N8 C27 C28 . . . . -170.4(12) ?
C31 N8 C27 C26 . . . . 175.9(14) ?
Ru1 N8 C27 C26 . . . . 7.5(19) ?
N7 C26 C27 C28 . . . . -14(3) ?
N6 C26 C27 C28 . . . . 174.6(15) ?
N7 C26 C27 N8 . . . . 168.6(16) ?
N6 C26 C27 N8 . . . . -3.1(19) ?
N8 C27 C28 C29 . . . . 0(2) ?
C26 C27 C28 C29 . . . . -177.6(15) ?
C27 C28 C29 C30 . . . . 0(2) ?
C28 C29 C30 C31 . . . . 3(2) ?
C27 N8 C31 C30 . . . . 5(2) ?
Ru1 N8 C31 C30 . . . . 172.6(11) ?
C27 N8 C31 C32 . . . . -175.9(14) ?
Ru1 N8 C31 C32 . . . . -8.0(19) ?
C29 C30 C31 N8 . . . . -5(2) ?
C29 C30 C31 C32 . . . . 175.5(15) ?
C38 N9 C32 N10 . . . . -4.2(18) ?
Ru1 N9 C32 N10 . . . . -177.8(10) ?
C38 N9 C32 C31 . . . . 175.8(14) ?
Ru1 N9 C32 C31 . . . . 2.3(19) ?
C33 N10 C32 N9 . . . . 4.3(18) ?
C33 N10 C32 C31 . . . . -175.8(15) ?
N8 C31 C32 N9 . . . . 3(2) ?
C30 C31 C32 N9 . . . . -177.4(15) ?
N8 C31 C32 N10 . . . . -176.7(16) ?
C30 C31 C32 N10 . . . . 3(3) ?
C32 N10 C33 C34 . . . . 177.4(16) ?
C32 N10 C33 C38 . . . . -2.7(17) ?
N10 C33 C34 C35 . . . . -177.1(16) ?
C38 C33 C34 C35 . . . . 3(2) ?
C33 C34 C35 C36 . . . . -2(2) ?
C34 C35 C36 C37 . . . . 0(2) ?
C35 C36 C37 C38 . . . . 3(2) ?
C36 C37 C38 N9 . . . . 176.7(14) ?
C36 C37 C38 C33 . . . . -2(2) ?
C32 N9 C38 C37 . . . . -176.3(15) ?
Ru1 N9 C38 C37 . . . . -6(3) ?
C32 N9 C38 C33 . . . . 2.6(17) ?
Ru1 N9 C38 C33 . . . . 173.4(12) ?
C34 C33 C38 C37 . . . . -1(2) ?
N10 C33 C38 C37 . . . . 179.2(14) ?
C34 C33 C38 N9 . . . . -180.0(14) ?
N10 C33 C38 N9 . . . . 0.1(16) ?
C41 O1 C40 C39 . . . . 179.7(15) ?
C40 O1 C41 C42 . . . . 178.4(18) ?
C45 O2 C44 C43 . . . . -178.1(18) ?
C44 O2 C45 C46 . . . . 78(2) ?
C49 O3 C48 C47 . . . . 175.3(17) ?
C48 O3 C49 C50 . . . . -158.7(15) ?
